data_7714518
loop_
_publ_author_name
'Bischoff, Inga-Alexandra'
'Morgenstern, Bernd'
'Zimmer, Michael'
'Koldemir, Aylin'
'P&#xf6;ttgen, Rainer'
'Sch&#xe4;fer, Andr&#xe9;'

_publ_section_title
;
 Bis(tetrelocenes) - fusing tetrelocenes into close proximity.
;
_journal_name_full 'Dalton transactions (Cambridge, England : 2003)'
_journal_paper_doi 10.1039/d3dt02664g
_journal_year 2023
_chemical_formula_moiety '2(C16 H22 Ge2)'
_chemical_formula_sum 'C32 H44 Ge4'
_chemical_formula_weight 719.03
_chemical_properties_physical Air-sensitive,Moisture-sensitive,Hygroscopic
_space_group_crystal_system monoclinic
_space_group_IT_number 5
_space_group_name_Hall 'C 2y'
_space_group_name_H-M_alt 'C 1 2 1'
_atom_sites_solution_hydrogens geom
_atom_sites_solution_primary direct
_atom_sites_solution_secondary difmap
_audit_creation_method SHELXL-2019/1
_audit_update_record
;
2023-09-14 deposited with the CCDC.	2023-10-20 downloaded from the CCDC.
;
_cell_angle_alpha 90
_cell_angle_beta 128.6390(10)
_cell_angle_gamma 90
_cell_formula_units_Z 2
_cell_length_a 17.4066(7)
_cell_length_b 8.7580(4)
_cell_length_c 13.1177(6)
_cell_measurement_reflns_used 9941
_cell_measurement_temperature 133(2)
_cell_measurement_theta_max 31.45
_cell_measurement_theta_min 2.77
_cell_volume 1562.00(12)
_computing_cell_refinement 'SAINT V8.40A (Bruker Nano, Inc., 2019)'
_computing_data_collection 'APEX 3 (Bruker Nano, Inc., 2019)'
_computing_data_reduction 'SAINT V8.40A (Bruker Nano, Inc., 2019)'
_computing_molecular_graphics 'Diamond, (Brandenburg, K. 2018)'
_computing_publication_material 'SHELXL-2019/1 (Sheldrick, 2019)'
_computing_structure_refinement
;
SHELXL-2019/1 (Sheldrick, 2019),                                              
SHELXLe Rev 1000 (Huebschle et al., 2011)
;
_computing_structure_solution 'SHELXT 2018/2 (Sheldrick, 2018)'
_diffrn_ambient_temperature 133(2)
_diffrn_measured_fraction_theta_full 1.000
_diffrn_measured_fraction_theta_max 1.000
_diffrn_measurement_device_type 'Bruker AXS D8 Venture, Photon II'
_diffrn_measurement_method '\f and \w scans'
_diffrn_radiation_type MoK\a
_diffrn_radiation_wavelength 0.71073
_diffrn_reflns_av_R_equivalents 0.0322
_diffrn_reflns_av_unetI/netI 0.0351
_diffrn_reflns_Laue_measured_fraction_full 1.000
_diffrn_reflns_Laue_measured_fraction_max 1.000
_diffrn_reflns_limit_h_max 25
_diffrn_reflns_limit_h_min -25
_diffrn_reflns_limit_k_max 12
_diffrn_reflns_limit_k_min -12
_diffrn_reflns_limit_l_max 19
_diffrn_reflns_limit_l_min -19
_diffrn_reflns_number 21387
_diffrn_reflns_point_group_measured_fraction_full 0.998
_diffrn_reflns_point_group_measured_fraction_max 0.998
_diffrn_reflns_theta_full 25.242
_diffrn_reflns_theta_max 31.522
_diffrn_reflns_theta_min 1.988
_diffrn_source 'INCOATEC I\^A?S microfocus sealed tube'
_exptl_absorpt_coefficient_mu 3.830
_exptl_absorpt_correction_T_max 0.7462
_exptl_absorpt_correction_T_min 0.6487
_exptl_absorpt_correction_type multi-scan
_exptl_absorpt_process_details
;
 SADABS 2016/2: Krause, L., Herbst-Irmer, R., Sheldrick G.M. & Stalke D.,
 J. Appl. Cryst. 48 (2015) 3-10
;
_exptl_crystal_colour colourless
_exptl_crystal_density_diffrn 1.529
_exptl_crystal_density_meas ?
_exptl_crystal_description plate
_exptl_crystal_F_000 728
_exptl_crystal_recrystallization_method 'Re-crystallisation from solvent: hexane / tetrahydrofurane'
_exptl_crystal_size_max 0.156
_exptl_crystal_size_mid 0.117
_exptl_crystal_size_min 0.051
_refine_diff_density_max 0.317
_refine_diff_density_min -0.279
_refine_diff_density_rms 0.059
_refine_ls_abs_structure_details
;
 Flack x determined using 2209 quotients [(I+)-(I-)]/[(I+)+(I-)]
 (Parsons, Flack and Wagner, Acta Cryst. B69 (2013) 249-259).
;
_refine_ls_abs_structure_Flack 0.019(6)
_refine_ls_extinction_method none
_refine_ls_goodness_of_fit_ref 1.019
_refine_ls_hydrogen_treatment constr
_refine_ls_matrix_type full
_refine_ls_number_parameters 169
_refine_ls_number_reflns 5215
_refine_ls_number_restraints 1
_refine_ls_restrained_S_all 1.019
_refine_ls_R_factor_all 0.0237
_refine_ls_R_factor_gt 0.0213
_refine_ls_shift/su_max 0.001
_refine_ls_shift/su_mean 0.000
_refine_ls_structure_factor_coef Fsqd
_refine_ls_weighting_details 'w=1/[\s^2^(Fo^2^)+(0.0171P)^2^] where P=(Fo^2^+2Fc^2^)/3'
_refine_ls_weighting_scheme calc
_refine_ls_wR_factor_gt 0.0434
_refine_ls_wR_factor_ref 0.0443
_reflns_Friedel_coverage 0.886
_reflns_Friedel_fraction_full 0.995
_reflns_Friedel_fraction_max 0.995
_reflns_number_gt 4972
_reflns_number_total 5215
_reflns_threshold_expression 'I > 2\s(I)'
_cod_data_source_file d3dt02664g3.cif
_cod_data_source_block sh4524_a
_cod_depositor_comments
;
The following automatic conversions were performed:

data item '_exptl_crystal_density_meas' value 'not measured' was
changed to '?' -- the value is perceived as not measured.

Automatic conversion script
Id: cif_fix_values 8170 2020-07-09 18:12:32Z antanas 
;
_cod_original_sg_symbol_H-M 'C 2'
_cod_database_code 7714518
_shelx_shelxl_version_number 2019/1
_shelx_space_group_comment
;
The symmetry employed for this shelxl refinement is uniquely defined
by the following loop, which should always be used as a source of
symmetry information in preference to the above space-group names.
They are only intended as comments.
;
_shelx_estimated_absorpt_t_min 0.586
_shelx_estimated_absorpt_t_max 0.829

loop_
_space_group_symop_operation_xyz
'x, y, z'
'-x, y, -z'
'x+1/2, y+1/2, z'
'-x+1/2, y+1/2, -z'

loop_
_atom_site_label
_atom_site_type_symbol
_atom_site_fract_x
_atom_site_fract_y
_atom_site_fract_z
_atom_site_U_iso_or_equiv
_atom_site_adp_type
_atom_site_occupancy
_atom_site_site_symmetry_order
_atom_site_calc_flag
_atom_site_refinement_flags_posn
_atom_site_refinement_flags_adp
_atom_site_refinement_flags_occupancy
_atom_site_disorder_assembly
_atom_site_disorder_group
Ge1 Ge 0.54107(2) 0.45200(3) 0.40208(2) 0.01678(6) Uani 1 1 d . . . . .
Ge2 Ge 0.26856(2) 0.35336(3) 0.19703(2) 0.02069(6) Uani 1 1 d . . . . .
C1 C 0.36592(16) 0.4836(3) 0.2113(2) 0.0191(5) Uani 1 1 d . . . . .
C2 C 0.42742(16) 0.4514(3) 0.1751(2) 0.0208(4) Uani 1 1 d . . . . .
C3 C 0.48883(18) 0.5808(3) 0.2094(2) 0.0220(5) Uani 1 1 d . . . . .
C4 C 0.46444(17) 0.6927(3) 0.2632(3) 0.0213(5) Uani 1 1 d . . . . .
C5 C 0.38880(16) 0.6343(3) 0.2628(2) 0.0193(5) Uani 1 1 d . . . . .
C6 C 0.4223(2) 0.3140(3) 0.1031(3) 0.0304(6) Uani 1 1 d . . . . .
H6A H 0.365500 0.323123 0.010418 0.046 Uiso 1 1 calc R U . . .
H6B H 0.415469 0.221903 0.139194 0.046 Uiso 1 1 calc R U . . .
H6C H 0.482657 0.307159 0.112438 0.046 Uiso 1 1 calc R U . . .
C7 C 0.5617(2) 0.6027(4) 0.1851(3) 0.0322(6) Uani 1 1 d . . . . .
H7A H 0.573255 0.504869 0.160340 0.048 Uiso 1 1 calc R U . . .
H7B H 0.623824 0.640847 0.264644 0.048 Uiso 1 1 calc R U . . .
H7C H 0.535719 0.676615 0.114351 0.048 Uiso 1 1 calc R U . . .
C8 C 0.51043(18) 0.8488(3) 0.3086(3) 0.0287(5) Uani 1 1 d . . . . .
H8A H 0.483616 0.914645 0.232760 0.043 Uiso 1 1 calc R U . . .
H8B H 0.581835 0.840146 0.359373 0.043 Uiso 1 1 calc R U . . .
H8C H 0.495761 0.893278 0.363329 0.043 Uiso 1 1 calc R U . . .
C9 C 0.34269(19) 0.7196(3) 0.3114(3) 0.0262(5) Uani 1 1 d . . . . .
H9A H 0.297716 0.797225 0.247257 0.039 Uiso 1 1 calc R U . . .
H9B H 0.394196 0.769210 0.394530 0.039 Uiso 1 1 calc R U . . .
H9C H 0.306038 0.648205 0.324226 0.039 Uiso 1 1 calc R U . . .
C10 C 0.30205(16) 0.3191(3) 0.3662(2) 0.0195(5) Uani 1 1 d . . . . .
C11 C 0.36573(19) 0.2045(3) 0.4560(3) 0.0229(5) Uani 1 1 d . . . . .
H11 H 0.399623 0.131797 0.443424 0.027 Uiso 1 1 calc R U . . .
C12 C 0.3709(2) 0.2153(3) 0.5674(3) 0.0283(6) Uani 1 1 d . . . . .
H12 H 0.408954 0.152220 0.642721 0.034 Uiso 1 1 calc R U . . .
C13 C 0.30948(19) 0.3367(4) 0.5469(3) 0.0290(6) Uani 1 1 d . . . . .
H13 H 0.298225 0.370023 0.605528 0.035 Uiso 1 1 calc R U . . .
C14 C 0.26798(18) 0.3994(3) 0.4238(3) 0.0254(5) Uani 1 1 d . . . . .
H14 H 0.223672 0.483259 0.385405 0.030 Uiso 1 1 calc R U . . .
C15 C 0.14143(18) 0.4562(5) 0.0852(3) 0.0431(8) Uani 1 1 d . . . . .
H15A H 0.126205 0.481548 0.001525 0.065 Uiso 1 1 calc R U . . .
H15B H 0.143890 0.550106 0.127768 0.065 Uiso 1 1 calc R U . . .
H15C H 0.090322 0.388630 0.070037 0.065 Uiso 1 1 calc R U . . .
C16 C 0.2555(2) 0.1532(4) 0.1227(3) 0.0362(7) Uani 1 1 d . . . . .
H16A H 0.203294 0.095575 0.113628 0.054 Uiso 1 1 calc R U . . .
H16B H 0.317809 0.097658 0.180337 0.054 Uiso 1 1 calc R U . . .
H16C H 0.238884 0.165787 0.036696 0.054 Uiso 1 1 calc R U . . .

loop_
_atom_site_aniso_label
_atom_site_aniso_U_11
_atom_site_aniso_U_22
_atom_site_aniso_U_33
_atom_site_aniso_U_23
_atom_site_aniso_U_13
_atom_site_aniso_U_12
Ge1 0.01551(10) 0.01664(11) 0.01586(11) 0.00022(10) 0.00864(9) 0.00052(9)
Ge2 0.01473(10) 0.02018(12) 0.01669(12) 0.00084(11) 0.00469(9) -0.00568(10)
C1 0.0155(9) 0.0192(12) 0.0146(10) 0.0006(8) 0.0055(8) -0.0029(8)
C2 0.0205(10) 0.0216(10) 0.0150(9) 0.0002(11) 0.0084(8) -0.0008(11)
C3 0.0212(11) 0.0247(13) 0.0176(11) 0.0021(10) 0.0108(10) -0.0034(10)
C4 0.0192(11) 0.0180(11) 0.0179(11) 0.0035(9) 0.0073(9) -0.0028(9)
C5 0.0156(10) 0.0159(11) 0.0179(11) 0.0032(9) 0.0063(9) -0.0003(8)
C6 0.0358(14) 0.0302(15) 0.0236(13) -0.0071(11) 0.0177(12) -0.0053(11)
C7 0.0341(14) 0.0381(16) 0.0295(15) 0.0030(12) 0.0224(13) -0.0063(12)
C8 0.0275(11) 0.0191(11) 0.0327(14) 0.0005(13) 0.0155(11) -0.0071(12)
C9 0.0240(12) 0.0194(12) 0.0311(14) 0.0017(10) 0.0152(11) 0.0013(9)
C10 0.0145(9) 0.0170(12) 0.0215(11) -0.0010(9) 0.0086(9) -0.0047(8)
C11 0.0238(11) 0.0155(11) 0.0239(13) 0.0001(10) 0.0122(10) -0.0018(9)
C12 0.0337(14) 0.0234(13) 0.0245(13) 0.0024(11) 0.0165(12) -0.0081(11)
C13 0.0294(12) 0.0335(15) 0.0323(14) -0.0063(13) 0.0233(11) -0.0119(12)
C14 0.0162(10) 0.0269(12) 0.0319(14) -0.0016(10) 0.0145(10) -0.0014(9)
C15 0.0168(11) 0.0464(17) 0.0423(17) 0.0232(17) 0.0068(11) 0.0001(14)
C16 0.0449(17) 0.0305(15) 0.0324(16) -0.0142(13) 0.0237(14) -0.0212(13)

loop_
_atom_type_symbol
_atom_type_description
_atom_type_scat_dispersion_real
_atom_type_scat_dispersion_imag
_atom_type_scat_source
C C 0.0033 0.0016 'International Tables Vol C Tables 4.2.6.8 and 6.1.1.4'
H H 0.0000 0.0000 'International Tables Vol C Tables 4.2.6.8 and 6.1.1.4'
Ge Ge 0.1547 1.8001 'International Tables Vol C Tables 4.2.6.8 and 6.1.1.4'

loop_
_geom_angle_atom_site_label_1
_geom_angle_atom_site_label_2
_geom_angle_atom_site_label_3
_geom_angle
_geom_angle_site_symmetry_1
_geom_angle_site_symmetry_3
_geom_angle_publ_flag
C2 Ge1 C3 35.27(9) . . ?
C2 Ge1 C12 98.73(10) . 2_656 ?
C3 Ge1 C12 111.10(9) . 2_656 ?
C2 Ge1 C13 104.86(9) . 2_656 ?
C3 Ge1 C13 96.99(9) . 2_656 ?
C12 Ge1 C13 33.31(10) 2_656 2_656 ?
C2 Ge1 C1 34.86(8) . . ?
C3 Ge1 C1 57.15(8) . . ?
C12 Ge1 C1 120.59(9) 2_656 . ?
C13 Ge1 C1 138.36(9) 2_656 . ?
C10 Ge2 C16 106.98(12) . . ?
C10 Ge2 C15 108.81(12) . . ?
C16 Ge2 C15 108.41(16) . . ?
C10 Ge2 C1 111.04(9) . . ?
C16 Ge2 C1 113.35(11) . . ?
C15 Ge2 C1 108.15(12) . . ?
C5 C1 C2 107.0(2) . . ?
C5 C1 Ge2 123.83(18) . . ?
C2 C1 Ge2 129.19(18) . . ?
C5 C1 Ge1 79.65(13) . . ?
C2 C1 Ge1 67.17(12) . . ?
Ge2 C1 Ge1 118.68(11) . . ?
C3 C2 C1 107.8(2) . . ?
C3 C2 C6 125.1(2) . . ?
C1 C2 C6 126.9(2) . . ?
C3 C2 Ge1 73.94(14) . . ?
C1 C2 Ge1 77.97(13) . . ?
C6 C2 Ge1 118.47(18) . . ?
C4 C3 C2 108.0(2) . . ?
C4 C3 C7 124.9(2) . . ?
C2 C3 C7 127.0(2) . . ?
C4 C3 Ge1 80.41(15) . . ?
C2 C3 Ge1 70.79(13) . . ?
C7 C3 Ge1 118.37(18) . . ?
C5 C4 C3 108.4(2) . . ?
C5 C4 C8 126.5(2) . . ?
C3 C4 C8 125.0(2) . . ?
C4 C5 C1 108.8(2) . . ?
C4 C5 C9 124.4(2) . . ?
C1 C5 C9 126.8(2) . . ?
C14 C10 C11 106.4(2) . . ?
C14 C10 Ge2 127.81(19) . . ?
C11 C10 Ge2 125.83(19) . . ?
C12 C11 C10 109.0(2) . . ?
C13 C12 C11 107.6(2) . . ?
C13 C12 Ge1 73.52(15) . 2_656 ?
C11 C12 Ge1 81.68(15) . 2_656 ?
C14 C13 C12 107.4(2) . . ?
C14 C13 Ge1 81.37(15) . 2_656 ?
C12 C13 Ge1 73.17(14) . 2_656 ?
C13 C14 C10 109.6(2) . . ?

loop_
_geom_bond_atom_site_label_1
_geom_bond_atom_site_label_2
_geom_bond_distance
_geom_bond_site_symmetry_2
_geom_bond_publ_flag
Ge1 C2 2.329(2) . ?
Ge1 C3 2.370(3) . ?
Ge1 C12 2.457(3) 2_656 ?
Ge1 C13 2.462(2) 2_656 ?
Ge1 C1 2.471(2) . ?
Ge2 C10 1.933(3) . ?
Ge2 C16 1.949(3) . ?
Ge2 C15 1.951(3) . ?
Ge2 C1 1.952(2) . ?
C1 C5 1.421(3) . ?
C1 C2 1.444(3) . ?
C2 C3 1.424(4) . ?
C2 C6 1.498(4) . ?
C3 C4 1.418(4) . ?
C3 C7 1.502(4) . ?
C4 C5 1.410(3) . ?
C4 C8 1.507(4) . ?
C5 C9 1.499(4) . ?
C10 C14 1.407(4) . ?
C10 C11 1.412(3) . ?
C11 C12 1.410(4) . ?
C12 C13 1.410(4) . ?
C13 C14 1.405(4) . ?

loop_
_geom_torsion_atom_site_label_1
_geom_torsion_atom_site_label_2
_geom_torsion_atom_site_label_3
_geom_torsion_atom_site_label_4
_geom_torsion
_geom_torsion_site_symmetry_1
_geom_torsion_site_symmetry_2
_geom_torsion_site_symmetry_3
_geom_torsion_site_symmetry_4
_geom_torsion_publ_flag
C5 C1 C2 C3 2.0(3) . . . . ?
Ge2 C1 C2 C3 -177.76(18) . . . . ?
Ge1 C1 C2 C3 -68.57(16) . . . . ?
C5 C1 C2 C6 -172.7(2) . . . . ?
Ge2 C1 C2 C6 7.5(4) . . . . ?
Ge1 C1 C2 C6 116.7(3) . . . . ?
C5 C1 C2 Ge1 70.58(17) . . . . ?
Ge2 C1 C2 Ge1 -109.19(18) . . . . ?
C1 C2 C3 C4 -1.3(3) . . . . ?
C6 C2 C3 C4 173.5(2) . . . . ?
Ge1 C2 C3 C4 -72.65(18) . . . . ?
C1 C2 C3 C7 -177.1(3) . . . . ?
C6 C2 C3 C7 -2.3(4) . . . . ?
Ge1 C2 C3 C7 111.6(3) . . . . ?
C1 C2 C3 Ge1 71.33(16) . . . . ?
C6 C2 C3 Ge1 -113.8(2) . . . . ?
C2 C3 C4 C5 0.1(3) . . . . ?
C7 C3 C4 C5 176.0(2) . . . . ?
Ge1 C3 C4 C5 -65.97(18) . . . . ?
C2 C3 C4 C8 -178.2(2) . . . . ?
C7 C3 C4 C8 -2.3(4) . . . . ?
Ge1 C3 C4 C8 115.7(2) . . . . ?
C3 C4 C5 C1 1.2(3) . . . . ?
C8 C4 C5 C1 179.5(2) . . . . ?
C3 C4 C5 C9 -179.6(2) . . . . ?
C8 C4 C5 C9 -1.3(4) . . . . ?
C2 C1 C5 C4 -2.0(3) . . . . ?
Ge2 C1 C5 C4 177.83(17) . . . . ?
Ge1 C1 C5 C4 60.12(17) . . . . ?
C2 C1 C5 C9 178.9(2) . . . . ?
Ge2 C1 C5 C9 -1.4(3) . . . . ?
Ge1 C1 C5 C9 -119.1(2) . . . . ?
C14 C10 C11 C12 -0.3(3) . . . . ?
Ge2 C10 C11 C12 -179.53(17) . . . . ?
C10 C11 C12 C13 0.5(3) . . . . ?
C10 C11 C12 Ge1 -69.22(18) . . . 2_656 ?
C11 C12 C13 C14 -0.4(3) . . . . ?
Ge1 C12 C13 C14 74.99(18) 2_656 . . . ?
C11 C12 C13 Ge1 -75.39(18) . . . 2_656 ?
C12 C13 C14 C10 0.2(3) . . . . ?
Ge1 C13 C14 C10 69.44(19) 2_656 . . . ?
C11 C10 C14 C13 0.1(3) . . . . ?
Ge2 C10 C14 C13 179.26(17) . . . . ?
